data_7103463
loop_
_publ_author_name
'Selby, Jonathan D'
'Schulten, Christian'
'Schwarz, Andrew D'
'Stasch, Andreas'
'Clot, Eric'
'Jones, Cameron'
'Mountford, Philip'

_publ_section_title
;
 Cycloaddition reactions of transition metal hydrazides with alkynes
 and heteroalkynes: coupling of Ti=NNPh2 with PhCCMe, PhCCH, MeCN and
 tBuCP.
;
_journal_issue 41
_journal_name_full 'Chemical communications (Cambridge, England)'
_journal_page_first 5101
_journal_page_last 5103
_journal_paper_doi 10.1039/b813911c
_journal_year 2008
_chemical_formula_moiety 'C41 H52 N6 Si2 Ti1 . 0.5 (C4 H10 O)'
_chemical_formula_sum 'C43 H57 N6 O0.5 Si2 Ti'
_chemical_formula_weight 770.04
_chemical_name_systematic
;
Ti(N2Npy)(py)(NC(Ph)C(Me)NPh2) . 0.5(Et2O)
;
_space_group_IT_number 15
_symmetry_cell_setting monoclinic
_symmetry_space_group_name_Hall '-C 2yc'
_symmetry_space_group_name_H-M 'C 1 2/c 1'
_atom_sites_solution_hydrogens geom
_atom_sites_solution_primary direct
_atom_sites_solution_secondary difmap
_audit_creation_method CRYSTALS_ver_12.84
_cell_angle_alpha 90
_cell_angle_beta 102.0841(15)
_cell_angle_gamma 90
_cell_formula_units_Z 8
_cell_length_a 39.2342(10)
_cell_length_b 10.6636(3)
_cell_length_c 20.7574(6)
_cell_measurement_reflns_used 7729
_cell_measurement_temperature 150
_cell_measurement_theta_max 25
_cell_measurement_theta_min 5
_cell_volume 8492.0(4)
_computing_cell_refinement 'DENZO/SCALEPACK (Otwinowski & Minor, 1997)'
_computing_data_collection 'COLLECT (Nonius, 1997-2001).'
_computing_data_reduction 'DENZO/SCALEPACK (Otwinowski & Minor, 1997)'
_computing_molecular_graphics 'CAMERON (Watkin et al., 1996)'
_computing_publication_material 'CRYSTALS (Betteridge et al., 2003)'
_computing_structure_refinement 'CRYSTALS (Betteridge et al., 2003)'
_computing_structure_solution 'SIR92 (Altomare et al., 1994)'
_diffrn_ambient_temperature 150
_diffrn_measured_fraction_theta_full 0.987
_diffrn_measured_fraction_theta_max 0.987
_diffrn_measurement_device_type 'Nonius KappaCCD'
_diffrn_measurement_method \w
_diffrn_radiation_monochromator graphite
_diffrn_radiation_type 'Mo K\a'
_diffrn_radiation_wavelength 0.71073
_diffrn_reflns_av_R_equivalents 0.048
_diffrn_reflns_limit_h_max 46
_diffrn_reflns_limit_h_min -47
_diffrn_reflns_limit_k_max 10
_diffrn_reflns_limit_k_min -12
_diffrn_reflns_limit_l_max 24
_diffrn_reflns_limit_l_min -25
_diffrn_reflns_number 13456
_diffrn_reflns_theta_full 25.356
_diffrn_reflns_theta_max 25.356
_diffrn_reflns_theta_min 5.113
_diffrn_standards_number 0
_exptl_absorpt_coefficient_mu 0.296
_exptl_absorpt_correction_T_max 0.99
_exptl_absorpt_correction_T_min 0.99
_exptl_absorpt_correction_type multi-scan
_exptl_absorpt_process_details 'DENZO/SCALEPACK (Otwinowski & Minor, 1997)'
_exptl_crystal_colour orange
_exptl_crystal_density_diffrn 1.205
_exptl_crystal_description needle
_exptl_crystal_F_000 3288
_exptl_crystal_size_max 0.60
_exptl_crystal_size_mid 0.05
_exptl_crystal_size_min 0.03
_refine_diff_density_max 0.42
_refine_diff_density_min -0.32
_refine_ls_extinction_method None
_refine_ls_goodness_of_fit_ref 1.1169
_refine_ls_hydrogen_treatment constr
_refine_ls_matrix_type full
_refine_ls_number_parameters 474
_refine_ls_number_reflns 4782
_refine_ls_number_restraints 0
_refine_ls_R_factor_all 0.0847
_refine_ls_R_factor_gt 0.0437
_refine_ls_shift/su_max 0.001771
_refine_ls_structure_factor_coef F
_refine_ls_weighting_details
;
Method, part 1, Chebychev polynomial, (Watkin, 1994, Prince, 1982)
[weight] = 1.0/[A~0~*T~0~(x)+A~1~*T~1~(x) ... +A~n-1~]*T~n-1~(x)]
where A~i~ are the Chebychev coefficients listed below and x= Fcalc/Fmax
Method = Robust Weighting (Prince, 1982)
W = [weight] * [1-(deltaF/6*sigmaF)^2^]^2^
A~i~ are:
1.21 -0.163 1.18 -0.592E-01 0.321
;
_refine_ls_weighting_scheme calc
_refine_ls_wR_factor_all 0.0555
_refine_ls_wR_factor_gt 0.0431
_refine_ls_wR_factor_ref 0.0431
_reflns_limit_h_max 46
_reflns_limit_h_min -47
_reflns_limit_k_max 12
_reflns_limit_k_min 0
_reflns_limit_l_max 24
_reflns_limit_l_min 0
_reflns_number_gt 4782
_reflns_number_total 7683
_reflns_threshold_expression I>3.0\s(I)
_cod_data_source_file b813911c.txt
_cod_data_source_block Compound_3
_cod_depositor_comments
;
The following automatic conversions were performed:
'_symmetry_cell_setting' value 'Monoclinic' changed to 'monoclinic'
according to '/home/saulius/struct/CIF-dictionaries/cif_core.dic'
dictionary named 'cif_core.dic' version 2.4.1 from 2010-06-29.

Automatic conversion script
Id: cif_fix_enum 1527 2010-12-29 10:47:43Z saulius 
;
_cod_original_sg_symbol_H-M 'C 1 2/c 1 '
_cod_original_formula_sum 'C43 H57 N6 O0.50 Si2 Ti1'
_cod_database_code 7103463

loop_
_symmetry_equiv_pos_as_xyz
x,y,z
-x,-y,-z
x+1/2,y+1/2,z
-x+1/2,-y+1/2,-z
-x,y,-z+1/2
x,-y,z+1/2
-x+1/2,y+1/2,-z+1/2
x+1/2,-y+1/2,z+1/2

loop_
_atom_site_label
_atom_site_type_symbol
_atom_site_fract_x
_atom_site_fract_y
_atom_site_fract_z
_atom_site_U_iso_or_equiv
_atom_site_occupancy
_atom_site_adp_type
_atom_site_refinement_flags_posn
_atom_site_refinement_flags_adp
_atom_site_refinement_flags_occupancy
_atom_site_disorder_assembly
_atom_site_disorder_group
_atom_site_attached_hydrogens
Ti1 Ti 0.630031(12) 0.63402(5) 0.56333(2) 0.0230 1.0000 Uani . . . . . .
N1 N 0.63919(6) 0.7819(2) 0.53272(11) 0.0272 1.0000 Uani . . . . . .
N2 N 0.63013(6) 0.8997(2) 0.40440(11) 0.0279 1.0000 Uani . . . . . .
N3 N 0.58598(6) 0.5931(2) 0.59045(11) 0.0270 1.0000 Uani . . . . . .
N4 N 0.66292(6) 0.4964(2) 0.56637(11) 0.0251 1.0000 Uani . . . . . .
N5 N 0.60341(6) 0.5413(2) 0.47242(11) 0.0257 1.0000 Uani . . . . . .
N6 N 0.65380(6) 0.6760(2) 0.67040(11) 0.0273 1.0000 Uani . . . . . .
Si1 Si 0.54987(2) 0.68236(8) 0.59122(5) 0.0349 1.0000 Uani . . . . . .
Si2 Si 0.70012(2) 0.48048(8) 0.53561(4) 0.0315 1.0000 Uani . . . . . .
O1 O 0.5000 0.6612(4) 0.2500 0.0856 1.0000 Uani S T . . . .
C1 C 0.65340(7) 0.8959(2) 0.52245(13) 0.0249 1.0000 Uani . . . . . .
C2 C 0.65033(7) 0.9550(3) 0.46389(14) 0.0277 1.0000 Uani . . . . . .
C3 C 0.67424(7) 0.9559(2) 0.58413(13) 0.0248 1.0000 Uani . . . . . .
C4 C 0.65793(8) 0.9919(3) 0.63474(14) 0.0306 1.0000 Uani . . . . . .
C5 C 0.67668(8) 1.0433(3) 0.69254(16) 0.0380 1.0000 Uani . . . . . .
C6 C 0.71269(8) 1.0573(3) 0.70153(15) 0.0381 1.0000 Uani . . . . . .
C7 C 0.72929(8) 1.0201(3) 0.65224(16) 0.0361 1.0000 Uani . . . . . .
C8 C 0.71026(7) 0.9702(3) 0.59391(15) 0.0311 1.0000 Uani . . . . . .
C9 C 0.66460(8) 1.0827(3) 0.45374(16) 0.0370 1.0000 Uani . . . . . .
C10 C 0.64644(7) 0.8283(3) 0.36292(13) 0.0280 1.0000 Uani . . . . . .
C11 C 0.62684(8) 0.7668(3) 0.30738(14) 0.0339 1.0000 Uani . . . . . .
C12 C 0.64284(9) 0.6870(3) 0.27010(15) 0.0388 1.0000 Uani . . . . . .
C13 C 0.67845(9) 0.6654(3) 0.28638(16) 0.0415 1.0000 Uani . . . . . .
C14 C 0.69788(9) 0.7269(3) 0.34054(16) 0.0396 1.0000 Uani . . . . . .
C15 C 0.68241(8) 0.8073(3) 0.37856(15) 0.0332 1.0000 Uani . . . . . .
C16 C 0.59704(7) 0.9564(3) 0.38192(14) 0.0302 1.0000 Uani . . . . . .
C17 C 0.58740(8) 1.0148(3) 0.32086(16) 0.0375 1.0000 Uani . . . . . .
C18 C 0.55488(9) 1.0705(3) 0.30208(18) 0.0461 1.0000 Uani . . . . . .
C19 C 0.53194(9) 1.0711(3) 0.34387(19) 0.0485 1.0000 Uani . . . . . .
C20 C 0.54152(8) 1.0155(3) 0.40553(18) 0.0442 1.0000 Uani . . . . . .
C21 C 0.57361(8) 0.9578(3) 0.42430(16) 0.0358 1.0000 Uani . . . . . .
C22 C 0.58244(7) 0.4556(3) 0.59165(14) 0.0270 1.0000 Uani . . . . . .
C23 C 0.64459(7) 0.3811(3) 0.57849(14) 0.0297 1.0000 Uani . . . . . .
C24 C 0.60404(7) 0.3757(3) 0.55076(14) 0.0265 1.0000 Uani . . . . . .
C25 C 0.59361(8) 0.2388(3) 0.55854(16) 0.0335 1.0000 Uani . . . . . .
C26 C 0.59557(7) 0.4193(3) 0.48013(14) 0.0264 1.0000 Uani . . . . . .
C27 C 0.58003(8) 0.3461(3) 0.42640(14) 0.0338 1.0000 Uani . . . . . .
C28 C 0.57191(9) 0.3999(3) 0.36461(15) 0.0396 1.0000 Uani . . . . . .
C29 C 0.57935(9) 0.5248(3) 0.35696(15) 0.0385 1.0000 Uani . . . . . .
C30 C 0.59536(7) 0.5929(3) 0.41215(14) 0.0318 1.0000 Uani . . . . . .
C31 C 0.51890(10) 0.6818(4) 0.5097(2) 0.0683 1.0000 Uani . . . . . .
C32 C 0.52694(11) 0.6232(4) 0.6556(2) 0.0649 1.0000 Uani . . . . . .
C33 C 0.56355(9) 0.8482(3) 0.61030(17) 0.0433 1.0000 Uani . . . . . .
C34 C 0.72183(8) 0.6353(3) 0.53505(17) 0.0402 1.0000 Uani . . . . . .
C35 C 0.73103(9) 0.3673(4) 0.5860(2) 0.0655 1.0000 Uani . . . . . .
C36 C 0.68945(11) 0.4219(4) 0.44870(18) 0.0552 1.0000 Uani . . . . . .
C37 C 0.63662(8) 0.6725(3) 0.71935(15) 0.0398 1.0000 Uani . . . . . .
C38 C 0.65185(10) 0.7026(4) 0.78367(17) 0.0523 1.0000 Uani . . . . . .
C39 C 0.68631(9) 0.7381(3) 0.79817(16) 0.0461 1.0000 Uani . . . . . .
C40 C 0.70478(8) 0.7421(3) 0.74828(16) 0.0386 1.0000 Uani . . . . . .
C41 C 0.68768(8) 0.7093(3) 0.68547(15) 0.0358 1.0000 Uani . . . . . .
C42 C 0.50351(12) 0.7300(5) 0.3091(2) 0.0699 1.0000 Uani . . . . . .
C43 C 0.47051(12) 0.7835(5) 0.3211(2) 0.0757 1.0000 Uani . . . . . .
H41 H 0.6322 0.9804 0.6289 0.0388 1.0000 Uiso R . . . . .
H51 H 0.6645 1.0711 0.7278 0.0474 1.0000 Uiso R . . . . .
H61 H 0.7265 1.0933 0.7435 0.0464 1.0000 Uiso R . . . . .
H71 H 0.7551 1.0297 0.6587 0.0446 1.0000 Uiso R . . . . .
H81 H 0.7226 0.9442 0.5585 0.0382 1.0000 Uiso R . . . . .
H91 H 0.6781 1.1152 0.4968 0.0479 1.0000 Uiso R . . . . .
H92 H 0.6804 1.0762 0.4218 0.0479 1.0000 Uiso R . . . . .
H93 H 0.6450 1.1415 0.4360 0.0479 1.0000 Uiso R . . . . .
H111 H 0.6011 0.7811 0.2945 0.0420 1.0000 Uiso R . . . . .
H121 H 0.6285 0.6434 0.2309 0.0495 1.0000 Uiso R . . . . .
H131 H 0.6899 0.6071 0.2596 0.0527 1.0000 Uiso R . . . . .
H141 H 0.7236 0.7131 0.3523 0.0484 1.0000 Uiso R . . . . .
H151 H 0.6970 0.8500 0.4177 0.0427 1.0000 Uiso R . . . . .
H171 H 0.6041 1.0159 0.2905 0.0458 1.0000 Uiso R . . . . .
H181 H 0.5481 1.1115 0.2579 0.0543 1.0000 Uiso R . . . . .
H191 H 0.5084 1.1105 0.3297 0.0574 1.0000 Uiso R . . . . .
H201 H 0.5252 1.0169 0.4366 0.0534 1.0000 Uiso R . . . . .
H211 H 0.5805 0.9174 0.4686 0.0471 1.0000 Uiso R . . . . .
H221 H 0.5897 0.4284 0.6386 0.0346 1.0000 Uiso R . . . . .
H222 H 0.5572 0.4356 0.5750 0.0346 1.0000 Uiso R . . . . .
H231 H 0.6486 0.3687 0.6273 0.0380 1.0000 Uiso R . . . . .
H232 H 0.6554 0.3102 0.5583 0.0380 1.0000 Uiso R . . . . .
H251 H 0.6066 0.1833 0.5331 0.0449 1.0000 Uiso R . . . . .
H252 H 0.5996 0.2149 0.6062 0.0449 1.0000 Uiso R . . . . .
H253 H 0.5680 0.2288 0.5414 0.0449 1.0000 Uiso R . . . . .
H271 H 0.5747 0.2558 0.4328 0.0428 1.0000 Uiso R . . . . .
H281 H 0.5608 0.3486 0.3255 0.0482 1.0000 Uiso R . . . . .
H291 H 0.5733 0.5657 0.3127 0.0483 1.0000 Uiso R . . . . .
H301 H 0.6014 0.6829 0.4069 0.0382 1.0000 Uiso R . . . . .
H311 H 0.4982 0.7347 0.5122 0.0781 1.0000 Uiso R . . . . .
H312 H 0.5308 0.7165 0.4754 0.0781 1.0000 Uiso R . . . . .
H313 H 0.5111 0.5939 0.4977 0.0781 1.0000 Uiso R . . . . .
H321 H 0.5058 0.6756 0.6559 0.0836 1.0000 Uiso R . . . . .
H322 H 0.5432 0.6284 0.6996 0.0836 1.0000 Uiso R . . . . .
H323 H 0.5198 0.5340 0.6460 0.0836 1.0000 Uiso R . . . . .
H331 H 0.5426 0.9012 0.6109 0.0584 1.0000 Uiso R . . . . .
H332 H 0.5798 0.8518 0.6544 0.0584 1.0000 Uiso R . . . . .
H333 H 0.5757 0.8803 0.5759 0.0584 1.0000 Uiso R . . . . .
H341 H 0.7434 0.6256 0.5171 0.0526 1.0000 Uiso R . . . . .
H342 H 0.7281 0.6681 0.5811 0.0526 1.0000 Uiso R . . . . .
H343 H 0.7056 0.6953 0.5069 0.0526 1.0000 Uiso R . . . . .
H351 H 0.7525 0.3591 0.5674 0.0795 1.0000 Uiso R . . . . .
H352 H 0.7376 0.3989 0.6323 0.0795 1.0000 Uiso R . . . . .
H353 H 0.7195 0.2836 0.5856 0.0795 1.0000 Uiso R . . . . .
H361 H 0.7114 0.4132 0.4317 0.0750 1.0000 Uiso R . . . . .
H362 H 0.6736 0.4835 0.4209 0.0750 1.0000 Uiso R . . . . .
H363 H 0.6776 0.3386 0.4469 0.0750 1.0000 Uiso R . . . . .
H371 H 0.6115 0.6473 0.7091 0.0507 1.0000 Uiso R . . . . .
H381 H 0.6383 0.6985 0.8195 0.0647 1.0000 Uiso R . . . . .
H391 H 0.6979 0.7617 0.8442 0.0566 1.0000 Uiso R . . . . .
H401 H 0.7299 0.7672 0.7578 0.0468 1.0000 Uiso R . . . . .
H411 H 0.7010 0.7106 0.6493 0.0437 1.0000 Uiso R . . . . .
H421 H 0.5203 0.8004 0.3085 0.0887 1.0000 Uiso R . . . . .
H422 H 0.5130 0.6722 0.3465 0.0887 1.0000 Uiso R . . . . .
H431 H 0.4747 0.8301 0.3638 0.0923 1.0000 Uiso R . . . . .
H432 H 0.4608 0.8422 0.2843 0.0923 1.0000 Uiso R . . . . .
H433 H 0.4536 0.7140 0.3223 0.0923 1.0000 Uiso R . . . . .

loop_
_atom_site_aniso_label
_atom_site_aniso_U_11
_atom_site_aniso_U_22
_atom_site_aniso_U_33
_atom_site_aniso_U_23
_atom_site_aniso_U_13
_atom_site_aniso_U_12
Ti1 0.0213(2) 0.0234(3) 0.0242(2) -0.0001(2) 0.00440(18) -0.0007(2)
N1 0.0255(12) 0.0279(13) 0.0271(13) -0.0023(10) 0.0029(10) -0.0025(10)
N2 0.0263(12) 0.0312(13) 0.0253(12) -0.0005(10) 0.0033(10) -0.0007(10)
N3 0.0239(12) 0.0276(13) 0.0300(13) -0.0015(10) 0.0064(10) -0.0031(10)
N4 0.0252(12) 0.0214(12) 0.0291(13) -0.0016(10) 0.0066(10) -0.0023(9)
N5 0.0257(12) 0.0241(12) 0.0275(13) -0.0001(10) 0.0061(9) -0.0032(10)
N6 0.0263(12) 0.0270(12) 0.0281(12) 0.0001(10) 0.0045(10) 0.0017(10)
Si1 0.0239(4) 0.0315(4) 0.0504(5) 0.0018(4) 0.0106(4) 0.0012(3)
Si2 0.0279(4) 0.0276(4) 0.0415(5) 0.0008(4) 0.0131(4) 0.0017(3)
O1 0.126(4) 0.061(3) 0.064(3) 0.0000 0.008(3) 0.0000
C1 0.0234(13) 0.0228(14) 0.0291(15) -0.0012(11) 0.0067(11) 0.0000(11)
C2 0.0273(14) 0.0254(15) 0.0284(15) -0.0023(12) 0.0011(11) -0.0021(12)
C3 0.0270(14) 0.0179(13) 0.0289(14) -0.0018(11) 0.0042(11) -0.0003(11)
C4 0.0285(15) 0.0303(15) 0.0331(16) -0.0018(13) 0.0070(13) -0.0004(12)
C5 0.0429(18) 0.0359(17) 0.0376(17) -0.0126(14) 0.0144(14) -0.0039(15)
C6 0.0415(18) 0.0365(18) 0.0328(17) -0.0083(14) 0.0000(14) -0.0049(14)
C7 0.0304(16) 0.0341(17) 0.0425(18) -0.0055(14) 0.0046(13) -0.0036(13)
C8 0.0283(15) 0.0284(16) 0.0368(17) -0.0043(13) 0.0071(12) -0.0015(12)
C9 0.0410(17) 0.0283(16) 0.0400(18) 0.0019(14) 0.0045(14) -0.0071(14)
C10 0.0319(15) 0.0274(15) 0.0258(14) 0.0018(12) 0.0083(12) -0.0035(12)
C11 0.0356(16) 0.0379(17) 0.0280(16) 0.0006(13) 0.0061(13) -0.0048(14)
C12 0.0480(19) 0.0425(18) 0.0265(16) -0.0034(14) 0.0091(14) -0.0094(16)
C13 0.051(2) 0.0387(19) 0.0383(18) -0.0054(15) 0.0162(15) 0.0031(16)
C14 0.0384(17) 0.0385(18) 0.0435(19) 0.0002(15) 0.0124(15) 0.0060(15)
C15 0.0313(16) 0.0363(17) 0.0315(16) 0.0008(13) 0.0050(12) -0.0009(13)
C16 0.0308(15) 0.0243(14) 0.0336(16) -0.0012(12) 0.0026(12) -0.0049(12)
C17 0.0415(18) 0.0310(17) 0.0380(18) 0.0035(14) 0.0034(14) -0.0014(14)
C18 0.045(2) 0.0376(19) 0.047(2) 0.0058(16) -0.0097(16) 0.0042(16)
C19 0.0350(18) 0.0340(18) 0.069(3) -0.0101(17) -0.0063(17) 0.0040(15)
C20 0.0339(17) 0.0421(19) 0.056(2) -0.0132(17) 0.0088(16) -0.0035(15)
C21 0.0325(16) 0.0342(17) 0.0411(18) -0.0021(14) 0.0089(13) -0.0018(14)
C22 0.0231(14) 0.0292(15) 0.0286(15) 0.0043(12) 0.0054(11) -0.0024(12)
C23 0.0265(14) 0.0306(16) 0.0322(15) 0.0048(13) 0.0068(11) 0.0022(13)
C24 0.0245(14) 0.0241(14) 0.0308(15) 0.0021(12) 0.0056(11) 0.0001(12)
C25 0.0344(16) 0.0241(15) 0.0426(18) 0.0046(13) 0.0091(13) -0.0038(13)
C26 0.0232(14) 0.0247(14) 0.0313(15) 0.0010(12) 0.0058(12) -0.0008(11)
C27 0.0342(16) 0.0312(17) 0.0349(17) -0.0036(13) 0.0049(13) -0.0077(13)
C28 0.0442(18) 0.0424(19) 0.0300(16) -0.0070(14) 0.0027(14) -0.0103(15)
C29 0.0477(19) 0.0390(19) 0.0270(16) 0.0018(14) 0.0035(14) -0.0079(15)
C30 0.0310(15) 0.0344(16) 0.0290(16) 0.0024(13) 0.0040(12) -0.0033(13)
C31 0.038(2) 0.057(2) 0.095(3) 0.010(2) -0.020(2) 0.0023(19)
C32 0.056(2) 0.047(2) 0.108(3) 0.011(2) 0.054(2) 0.0082(19)
C33 0.0402(18) 0.0388(19) 0.055(2) -0.0005(16) 0.0196(15) 0.0034(15)
C34 0.0334(16) 0.0395(18) 0.0510(19) -0.0066(16) 0.0160(14) -0.0070(15)
C35 0.0340(19) 0.059(2) 0.106(3) 0.030(2) 0.020(2) 0.0188(18)
C36 0.072(3) 0.046(2) 0.059(2) -0.0193(18) 0.039(2) -0.0216(19)
C37 0.0347(16) 0.053(2) 0.0305(16) -0.0048(15) 0.0049(13) -0.0029(15)
C38 0.051(2) 0.074(3) 0.0329(18) -0.0044(18) 0.0114(16) -0.007(2)
C39 0.052(2) 0.052(2) 0.0307(18) -0.0070(15) 0.0004(15) -0.0038(17)
C40 0.0363(17) 0.0370(18) 0.0388(18) 0.0010(14) -0.0006(14) 0.0026(14)
C41 0.0315(16) 0.0398(18) 0.0346(17) -0.0015(14) 0.0037(13) -0.0017(14)
C42 0.072(3) 0.071(3) 0.061(3) -0.006(2) -0.001(2) 0.001(2)
C43 0.063(3) 0.087(3) 0.075(3) 0.019(3) 0.011(2) -0.012(3)

loop_
_atom_type_symbol
_atom_type_scat_dispersion_real
_atom_type_scat_dispersion_imag
_atom_type_scat_Cromer_Mann_a1
_atom_type_scat_Cromer_Mann_b1
_atom_type_scat_Cromer_Mann_a2
_atom_type_scat_Cromer_Mann_b2
_atom_type_scat_Cromer_Mann_a3
_atom_type_scat_Cromer_Mann_b3
_atom_type_scat_Cromer_Mann_a4
_atom_type_scat_Cromer_Mann_b4
_atom_type_scat_Cromer_Mann_c
_atom_type_scat_source
C 0.0033 0.0016 2.3100 20.8439 1.0200 10.2075 1.5886 0.5687 0.8650 51.6512 0.2156 'International Tables Vol C 4.2.6.8 and 6.1.1.4'
H 0.0000 0.0000 0.4930 10.5109 0.3229 26.1257 0.1402 3.1424 0.0408 57.7998 0.0030 'International Tables Vol C 4.2.6.8 and 6.1.1.4'
N 0.0061 0.0033 12.2126 0.0057 3.1322 9.8933 2.0125 28.9975 1.1663 0.5826 -11.5290 'International Tables Vol C 4.2.6.8 and 6.1.1.4'
Si 0.0817 0.0704 6.2915 2.4386 3.0353 32.3337 1.9891 0.6785 1.5410 81.6937 1.1407 'International Tables Vol C 4.2.6.8 and 6.1.1.4'
Ti 0.2776 0.4457 9.7595 7.8508 7.3558 0.5000 1.6991 35.6338 1.9021 116.1050 1.2807 'International Tables Vol C 4.2.6.8 and 6.1.1.4'
O 0.0106 0.0060 3.0485 13.2771 2.2868 5.7011 1.5463 0.3239 0.8670 32.9089 0.2508 'International Tables Vol C 4.2.6.8 and 6.1.1.4'

loop_
_geom_angle_atom_site_label_1
_geom_angle_site_symmetry_1
_geom_angle_atom_site_label_2
_geom_angle_site_symmetry_2
_geom_angle_atom_site_label_3
_geom_angle_site_symmetry_3
_geom_angle
_geom_angle_publ_flag
N1 . Ti1 . N3 . 123.78(10) yes
N1 . Ti1 . N4 . 120.11(10) yes
N3 . Ti1 . N4 . 115.98(10) yes
N1 . Ti1 . N5 . 100.92(10) yes
N3 . Ti1 . N5 . 81.85(9) yes
N4 . Ti1 . N5 . 83.16(9) yes
N1 . Ti1 . N6 . 95.95(10) yes
N3 . Ti1 . N6 . 88.22(9) yes
N4 . Ti1 . N6 . 89.04(9) yes
N5 . Ti1 . N6 . 163.12(9) yes
Ti1 . N1 . C1 . 165.3(2) yes
C2 . N2 . C10 . 120.5(2) yes
C2 . N2 . C16 . 114.0(2) yes
C10 . N2 . C16 . 122.3(2) yes
Ti1 . N3 . Si1 . 131.01(14) yes
Ti1 . N3 . C22 . 108.40(17) yes
Si1 . N3 . C22 . 118.19(17) yes
Ti1 . N4 . Si2 . 132.15(13) yes
Ti1 . N4 . C23 . 106.92(16) yes
Si2 . N4 . C23 . 117.61(18) yes
Ti1 . N5 . C26 . 114.26(18) yes
Ti1 . N5 . C30 . 126.45(19) yes
C26 . N5 . C30 . 119.3(2) yes
Ti1 . N6 . C37 . 124.91(19) yes
Ti1 . N6 . C41 . 117.55(19) yes
C37 . N6 . C41 . 117.5(3) yes
N3 . Si1 . C31 . 111.94(17) yes
N3 . Si1 . C32 . 110.04(15) yes
C31 . Si1 . C32 . 109.1(2) yes
N3 . Si1 . C33 . 109.11(13) yes
C31 . Si1 . C33 . 107.42(18) yes
C32 . Si1 . C33 . 109.14(18) yes
N4 . Si2 . C34 . 109.89(13) yes
N4 . Si2 . C35 . 110.98(15) yes
C34 . Si2 . C35 . 109.41(18) yes
N4 . Si2 . C36 . 110.80(15) yes
C34 . Si2 . C36 . 107.50(16) yes
C35 . Si2 . C36 . 108.2(2) yes
C42 5_655 O1 . C42 . 117.4(5) yes
N1 . C1 . C2 . 126.2(3) yes
N1 . C1 . C3 . 114.2(2) yes
C2 . C1 . C3 . 119.7(2) yes
N2 . C2 . C1 . 120.5(2) yes
N2 . C2 . C9 . 113.8(2) yes
C1 . C2 . C9 . 125.6(3) yes
C1 . C3 . C4 . 120.2(2) yes
C1 . C3 . C8 . 121.5(2) yes
C4 . C3 . C8 . 118.1(3) yes
C3 . C4 . C5 . 121.3(3) yes
C3 . C4 . H41 . 119.1 no
C5 . C4 . H41 . 119.6 no
C4 . C5 . C6 . 119.9(3) yes
C4 . C5 . H51 . 120.3 no
C6 . C5 . H51 . 119.8 no
C5 . C6 . C7 . 119.5(3) yes
C5 . C6 . H61 . 120.4 no
C7 . C6 . H61 . 120.1 no
C6 . C7 . C8 . 120.3(3) yes
C6 . C7 . H71 . 119.6 no
C8 . C7 . H71 . 120.0 no
C3 . C8 . C7 . 120.9(3) yes
C3 . C8 . H81 . 119.6 no
C7 . C8 . H81 . 119.6 no
C2 . C9 . H91 . 109.3 no
C2 . C9 . H92 . 109.3 no
H91 . C9 . H92 . 109.5 no
C2 . C9 . H93 . 109.8 no
H91 . C9 . H93 . 109.5 no
H92 . C9 . H93 . 109.5 no
N2 . C10 . C11 . 121.0(3) yes
N2 . C10 . C15 . 120.9(3) yes
C11 . C10 . C15 . 117.9(3) yes
C10 . C11 . C12 . 120.7(3) yes
C10 . C11 . H111 . 119.7 no
C12 . C11 . H111 . 119.6 no
C11 . C12 . C13 . 121.1(3) yes
C11 . C12 . H121 . 119.8 no
C13 . C12 . H121 . 119.1 no
C12 . C13 . C14 . 118.3(3) yes
C12 . C13 . H131 . 120.9 no
C14 . C13 . H131 . 120.7 no
C13 . C14 . C15 . 121.5(3) yes
C13 . C14 . H141 . 119.0 no
C15 . C14 . H141 . 119.5 no
C10 . C15 . C14 . 120.5(3) yes
C10 . C15 . H151 . 119.7 no
C14 . C15 . H151 . 119.9 no
N2 . C16 . C17 . 123.1(3) yes
N2 . C16 . C21 . 118.3(3) yes
C17 . C16 . C21 . 118.6(3) yes
C16 . C17 . C18 . 120.4(3) yes
C16 . C17 . H171 . 119.3 no
C18 . C17 . H171 . 120.3 no
C17 . C18 . C19 . 120.6(3) yes
C17 . C18 . H181 . 119.7 no
C19 . C18 . H181 . 119.6 no
C18 . C19 . C20 . 119.5(3) yes
C18 . C19 . H191 . 120.2 no
C20 . C19 . H191 . 120.3 no
C19 . C20 . C21 . 120.3(3) yes
C19 . C20 . H201 . 120.0 no
C21 . C20 . H201 . 119.7 no
C16 . C21 . C20 . 120.5(3) yes
C16 . C21 . H211 . 119.2 no
C20 . C21 . H211 . 120.3 no
N3 . C22 . C24 . 117.9(2) yes
N3 . C22 . H221 . 107.3 no
C24 . C22 . H221 . 107.1 no
N3 . C22 . H222 . 107.2 no
C24 . C22 . H222 . 107.7 no
H221 . C22 . H222 . 109.5 no
N4 . C23 . C24 . 117.4(2) yes
N4 . C23 . H231 . 107.7 no
C24 . C23 . H231 . 107.4 no
N4 . C23 . H232 . 107.2 no
C24 . C23 . H232 . 107.6 no
H231 . C23 . H232 . 109.5 no
C22 . C24 . C23 . 113.6(2) yes
C22 . C24 . C25 . 105.9(2) yes
C23 . C24 . C25 . 105.5(2) yes
C22 . C24 . C26 . 108.9(2) yes
C23 . C24 . C26 . 110.1(2) yes
C25 . C24 . C26 . 112.8(2) yes
C24 . C25 . H251 . 109.3 no
C24 . C25 . H252 . 109.5 no
H251 . C25 . H252 . 109.5 no
C24 . C25 . H253 . 109.5 no
H251 . C25 . H253 . 109.5 no
H252 . C25 . H253 . 109.5 no
C24 . C26 . N5 . 113.7(2) yes
C24 . C26 . C27 . 125.2(3) yes
N5 . C26 . C27 . 121.1(3) yes
C26 . C27 . C28 . 119.2(3) yes
C26 . C27 . H271 . 120.1 no
C28 . C27 . H271 . 120.6 no
C27 . C28 . C29 . 119.7(3) yes
C27 . C28 . H281 . 120.3 no
C29 . C28 . H281 . 120.1 no
C28 . C29 . C30 . 118.6(3) yes
C28 . C29 . H291 . 120.8 no
C30 . C29 . H291 . 120.6 no
C29 . C30 . N5 . 122.1(3) yes
C29 . C30 . H301 . 119.3 no
N5 . C30 . H301 . 118.6 no
Si1 . C31 . H311 . 109.4 no
Si1 . C31 . H312 . 109.4 no
H311 . C31 . H312 . 109.5 no
Si1 . C31 . H313 . 109.6 no
H311 . C31 . H313 . 109.5 no
H312 . C31 . H313 . 109.5 no
Si1 . C32 . H321 . 109.8 no
Si1 . C32 . H322 . 108.9 no
H321 . C32 . H322 . 109.5 no
Si1 . C32 . H323 . 109.6 no
H321 . C32 . H323 . 109.5 no
H322 . C32 . H323 . 109.5 no
Si1 . C33 . H331 . 109.8 no
Si1 . C33 . H332 . 109.3 no
H331 . C33 . H332 . 109.5 no
Si1 . C33 . H333 . 109.4 no
H331 . C33 . H333 . 109.5 no
H332 . C33 . H333 . 109.5 no
Si2 . C34 . H341 . 109.6 no
Si2 . C34 . H342 . 109.1 no
H341 . C34 . H342 . 109.5 no
Si2 . C34 . H343 . 109.7 no
H341 . C34 . H343 . 109.5 no
H342 . C34 . H343 . 109.5 no
Si2 . C35 . H351 . 109.9 no
Si2 . C35 . H352 . 109.1 no
H351 . C35 . H352 . 109.5 no
Si2 . C35 . H353 . 109.4 no
H351 . C35 . H353 . 109.5 no
H352 . C35 . H353 . 109.5 no
Si2 . C36 . H361 . 109.6 no
Si2 . C36 . H362 . 108.9 no
H361 . C36 . H362 . 109.5 no
Si2 . C36 . H363 . 109.9 no
H361 . C36 . H363 . 109.5 no
H362 . C36 . H363 . 109.5 no
N6 . C37 . C38 . 123.0(3) yes
N6 . C37 . H371 . 118.5 no
C38 . C37 . H371 . 118.4 no
C37 . C38 . C39 . 118.8(3) yes
C37 . C38 . H381 . 121.3 no
C39 . C38 . H381 . 119.9 no
C38 . C39 . C40 . 119.3(3) yes
C38 . C39 . H391 . 120.5 no
C40 . C39 . H391 . 120.2 no
C39 . C40 . C41 . 118.2(3) yes
C39 . C40 . H401 . 120.6 no
C41 . C40 . H401 . 121.2 no
C40 . C41 . N6 . 123.1(3) yes
C40 . C41 . H411 . 118.6 no
N6 . C41 . H411 . 118.3 no
O1 . C42 . C43 . 114.6(4) yes
O1 . C42 . H421 . 108.9 no
C43 . C42 . H421 . 108.2 no
O1 . C42 . H422 . 107.9 no
C43 . C42 . H422 . 107.7 no
H421 . C42 . H422 . 109.5 no
C42 . C43 . H431 . 110.6 no
C42 . C43 . H432 . 108.6 no
H431 . C43 . H432 . 109.5 no
C42 . C43 . H433 . 109.1 no
H431 . C43 . H433 . 109.5 no
H432 . C43 . H433 . 109.5 no

loop_
_geom_bond_atom_site_label_1
_geom_bond_site_symmetry_1
_geom_bond_atom_site_label_2
_geom_bond_site_symmetry_2
_geom_bond_distance
_geom_bond_publ_flag
Ti1 . N1 . 1.765(2) yes
Ti1 . N3 . 1.975(2) yes
Ti1 . N4 . 1.946(2) yes
Ti1 . N5 . 2.192(2) yes
Ti1 . N6 . 2.268(2) yes
N1 . C1 . 1.372(3) yes
N2 . C2 . 1.446(4) yes
N2 . C10 . 1.400(4) yes
N2 . C16 . 1.420(4) yes
N3 . Si1 . 1.709(2) yes
N3 . C22 . 1.474(4) yes
N4 . Si2 . 1.720(2) yes
N4 . C23 . 1.473(4) yes
N5 . C26 . 1.354(4) yes
N5 . C30 . 1.342(4) yes
N6 . C37 . 1.332(4) yes
N6 . C41 . 1.348(4) yes
Si1 . C31 . 1.865(4) yes
Si1 . C32 . 1.870(4) yes
Si1 . C33 . 1.866(3) yes
Si2 . C34 . 1.859(3) yes
Si2 . C35 . 1.868(4) yes
Si2 . C36 . 1.872(4) yes
O1 . C42 5_655 1.411(5) yes
O1 . C42 . 1.411(5) yes
C1 . C2 . 1.352(4) yes
C1 . C3 . 1.510(4) yes
C2 . C9 . 1.504(4) yes
C3 . C4 . 1.394(4) yes
C3 . C8 . 1.393(4) yes
C4 . C5 . 1.383(4) yes
C4 . H41 . 1.000 no
C5 . C6 . 1.394(4) yes
C5 . H51 . 1.000 no
C6 . C7 . 1.381(4) yes
C6 . H61 . 1.000 no
C7 . C8 . 1.389(4) yes
C7 . H71 . 1.000 no
C8 . H81 . 1.000 no
C9 . H91 . 1.000 no
C9 . H92 . 1.000 no
C9 . H93 . 1.000 no
C10 . C11 . 1.407(4) yes
C10 . C15 . 1.398(4) yes
C11 . C12 . 1.386(4) yes
C11 . H111 . 1.000 no
C12 . C13 . 1.386(5) yes
C12 . H121 . 1.000 no
C13 . C14 . 1.384(5) yes
C13 . H131 . 1.000 no
C14 . C15 . 1.389(4) yes
C14 . H141 . 1.000 no
C15 . H151 . 1.000 no
C16 . C17 . 1.392(4) yes
C16 . C21 . 1.399(4) yes
C17 . C18 . 1.387(5) yes
C17 . H171 . 1.000 no
C18 . C19 . 1.375(5) yes
C18 . H181 . 1.000 no
C19 . C20 . 1.389(5) yes
C19 . H191 . 1.000 no
C20 . C21 . 1.382(5) yes
C20 . H201 . 1.000 no
C21 . H211 . 1.000 no
C22 . C24 . 1.571(4) yes
C22 . H221 . 1.000 no
C22 . H222 . 1.000 no
C23 . C24 . 1.576(4) yes
C23 . H231 . 1.000 no
C23 . H232 . 1.000 no
C24 . C25 . 1.533(4) yes
C24 . C26 . 1.507(4) yes
C25 . H251 . 1.000 no
C25 . H252 . 1.000 no
C25 . H253 . 1.000 no
C26 . C27 . 1.393(4) yes
C27 . C28 . 1.380(4) yes
C27 . H271 . 1.000 no
C28 . C29 . 1.380(4) yes
C28 . H281 . 1.000 no
C29 . C30 . 1.390(4) yes
C29 . H291 . 1.000 no
C30 . H301 . 1.000 no
C31 . H311 . 1.000 no
C31 . H312 . 1.000 no
C31 . H313 . 1.000 no
C32 . H321 . 1.000 no
C32 . H322 . 1.000 no
C32 . H323 . 1.000 no
C33 . H331 . 1.000 no
C33 . H332 . 1.000 no
C33 . H333 . 1.000 no
C34 . H341 . 1.000 no
C34 . H342 . 1.000 no
C34 . H343 . 1.000 no
C35 . H351 . 1.000 no
C35 . H352 . 1.000 no
C35 . H353 . 1.000 no
C36 . H361 . 1.000 no
C36 . H362 . 1.000 no
C36 . H363 . 1.000 no
C37 . C38 . 1.382(5) yes
C37 . H371 . 1.000 no
C38 . C39 . 1.376(5) yes
C38 . H381 . 1.000 no
C39 . C40 . 1.383(5) yes
C39 . H391 . 1.000 no
C40 . C41 . 1.381(4) yes
C40 . H401 . 1.000 no
C41 . H411 . 1.000 no
C42 . C43 . 1.483(6) yes
C42 . H421 . 1.000 no
C42 . H422 . 1.000 no
C43 . H431 . 1.000 no
C43 . H432 . 1.000 no
C43 . H433 . 1.000 no
